data_7022466
loop_
_publ_author_name
'Hounjet, Lindsay J.'
'Caputo, Christopher B.'
'Stephan, Douglas W.'

_publ_section_title
;
 The Lewis acidity of fluorophosphonium salts: access to mixed valent
 phosphorus(III)/(V) species.
;
_journal_issue 7
_journal_name_full 'Dalton transactions (Cambridge, England : 2003)'
_journal_page_first 2629
_journal_page_last 2635
_journal_paper_doi 10.1039/c2dt32711b
_journal_volume 42
_journal_year 2013
_chemical_formula_sum 'C30 H20 F6 P2'
_chemical_formula_weight 556.40
_chemical_name_systematic
;
?
;
_space_group_IT_number 14
_symmetry_cell_setting monoclinic
_symmetry_space_group_name_Hall '-P 2ybc'
_symmetry_space_group_name_H-M 'P 1 21/c 1'
_atom_sites_solution_hydrogens geom
_atom_sites_solution_primary direct
_atom_sites_solution_secondary difmap
_audit_creation_method SHELXL-97
_cell_angle_alpha 90.00
_cell_angle_beta 104.440(5)
_cell_angle_gamma 90.00
_cell_formula_units_Z 4
_cell_length_a 16.4223(17)
_cell_length_b 8.9674(10)
_cell_length_c 18.0179(17)
_cell_measurement_reflns_used 5901
_cell_measurement_temperature 150(2)
_cell_measurement_theta_max 27.31
_cell_measurement_theta_min 2.33
_cell_volume 2569.6(5)
_computing_cell_refinement 'Bruker SAINT'
_computing_data_collection 'Bruker APEX2'
_computing_data_reduction 'Bruker SAINT'
_computing_molecular_graphics 'Bruker SHELXTL'
_computing_publication_material 'Bruker SHELXTL'
_computing_structure_refinement 'SHELXL-97 (Sheldrick, 2008)'
_computing_structure_solution 'SHELXS-97 (Sheldrick, 2008)'
_diffrn_ambient_temperature 150(2)
_diffrn_measured_fraction_theta_full 0.997
_diffrn_measured_fraction_theta_max 0.997
_diffrn_radiation_monochromator graphite
_diffrn_radiation_source 'fine-focus sealed tube'
_diffrn_radiation_type MoK\a
_diffrn_radiation_wavelength 0.71073
_diffrn_reflns_av_R_equivalents 0.0699
_diffrn_reflns_av_sigmaI/netI 0.0791
_diffrn_reflns_limit_h_max 19
_diffrn_reflns_limit_h_min -21
_diffrn_reflns_limit_k_max 11
_diffrn_reflns_limit_k_min -11
_diffrn_reflns_limit_l_max 20
_diffrn_reflns_limit_l_min -23
_diffrn_reflns_number 21903
_diffrn_reflns_theta_full 27.35
_diffrn_reflns_theta_max 27.35
_diffrn_reflns_theta_min 1.28
_exptl_absorpt_coefficient_mu 0.231
_exptl_absorpt_correction_T_max 0.7456
_exptl_absorpt_correction_T_min 0.6839
_exptl_absorpt_correction_type multi-scan
_exptl_absorpt_process_details SADABS
_exptl_crystal_colour colourless
_exptl_crystal_density_diffrn 1.438
_exptl_crystal_density_method 'not measured'
_exptl_crystal_description irregular
_exptl_crystal_F_000 1136
_exptl_crystal_size_max 0.16
_exptl_crystal_size_mid 0.15
_exptl_crystal_size_min 0.13
_refine_diff_density_max 0.405
_refine_diff_density_min -0.338
_refine_diff_density_rms 0.069
_refine_ls_extinction_method none
_refine_ls_goodness_of_fit_ref 0.983
_refine_ls_hydrogen_treatment constr
_refine_ls_matrix_type full
_refine_ls_number_parameters 343
_refine_ls_number_reflns 5797
_refine_ls_number_restraints 0
_refine_ls_restrained_S_all 0.983
_refine_ls_R_factor_all 0.0920
_refine_ls_R_factor_gt 0.0465
_refine_ls_shift/su_max 0.000
_refine_ls_shift/su_mean 0.000
_refine_ls_structure_factor_coef Fsqd
_refine_ls_weighting_details 'calc w=1/[\s^2^(Fo^2^)+(0.0505P)^2^+0.0000P] where P=(Fo^2^+2Fc^2^)/3'
_refine_ls_weighting_scheme calc
_refine_ls_wR_factor_gt 0.0957
_refine_ls_wR_factor_ref 0.1139
_reflns_number_gt 3673
_reflns_number_total 5797
_reflns_threshold_expression >2sigma(I)
_cod_data_source_file c2dt32711b.txt
_cod_data_source_block ljh030_0m
_cod_original_sg_symbol_H-M P2(1)/c
_cod_database_code 7022466

loop_
_symmetry_equiv_pos_as_xyz
'x, y, z'
'-x, y+1/2, -z+1/2'
'-x, -y, -z'
'x, -y-1/2, z-1/2'

loop_
_atom_site_label
_atom_site_type_symbol
_atom_site_fract_x
_atom_site_fract_y
_atom_site_fract_z
_atom_site_U_iso_or_equiv
_atom_site_adp_type
_atom_site_occupancy
_atom_site_symmetry_multiplicity
_atom_site_calc_flag
_atom_site_refinement_flags
P1 P 0.05684(4) 0.72051(7) 0.22917(3) 0.02125(16) Uani 1 1 d .
P2 P 0.39511(4) 0.31245(7) 0.36500(3) 0.02230(16) Uani 1 1 d .
F1 F 0.42092(8) 0.43638(15) 0.43573(7) 0.0286(3) Uani 1 1 d .
F2 F 0.35966(8) 0.20083(14) 0.29055(7) 0.0261(3) Uani 1 1 d .
F3 F 0.11917(9) 0.57406(15) 0.38358(7) 0.0325(4) Uani 1 1 d .
F4 F 0.25555(8) 0.41572(16) 0.44148(7) 0.0311(3) Uani 1 1 d .
F5 F 0.33559(8) 0.45770(16) 0.20549(7) 0.0303(3) Uani 1 1 d .
F6 F 0.20061(8) 0.62020(16) 0.14841(7) 0.0296(3) Uani 1 1 d .
C1 C -0.00149(14) 0.6129(3) 0.14605(12) 0.0211(5) Uani 1 1 d .
C2 C 0.01594(15) 0.4653(3) 0.13084(13) 0.0246(5) Uani 1 1 d .
H2A H 0.0660 0.4195 0.1598 0.029 Uiso 1 1 calc R
C3 C -0.03892(16) 0.3844(3) 0.07388(13) 0.0295(6) Uani 1 1 d .
H3A H -0.0260 0.2842 0.0640 0.035 Uiso 1 1 calc R
C4 C -0.11234(16) 0.4495(3) 0.03154(13) 0.0326(6) Uani 1 1 d .
H4A H -0.1501 0.3936 -0.0070 0.039 Uiso 1 1 calc R
C5 C -0.13090(16) 0.5971(3) 0.04549(14) 0.0328(6) Uani 1 1 d .
H5A H -0.1810 0.6422 0.0161 0.039 Uiso 1 1 calc R
C6 C -0.07622(15) 0.6777(3) 0.10220(13) 0.0279(6) Uani 1 1 d .
H6A H -0.0893 0.7780 0.1117 0.033 Uiso 1 1 calc R
C7 C 0.09804(14) 0.8818(3) 0.18622(13) 0.0218(5) Uani 1 1 d .
C8 C 0.09299(16) 0.9020(3) 0.10806(13) 0.0292(6) Uani 1 1 d .
H8A H 0.0694 0.8257 0.0726 0.035 Uiso 1 1 calc R
C9 C 0.12217(16) 1.0326(3) 0.08180(15) 0.0346(6) Uani 1 1 d .
H9A H 0.1183 1.0450 0.0287 0.042 Uiso 1 1 calc R
C10 C 0.15691(16) 1.1450(3) 0.13316(15) 0.0335(6) Uani 1 1 d .
H10A H 0.1770 1.2340 0.1153 0.040 Uiso 1 1 calc R
C11 C 0.16211(15) 1.1265(3) 0.21071(15) 0.0317(6) Uani 1 1 d .
H11A H 0.1860 1.2031 0.2458 0.038 Uiso 1 1 calc R
C12 C 0.13259(14) 0.9971(3) 0.23732(13) 0.0245(5) Uani 1 1 d .
H12A H 0.1358 0.9863 0.2904 0.029 Uiso 1 1 calc R
C13 C 0.15385(14) 0.6071(2) 0.26355(12) 0.0203(5) Uani 1 1 d .
C14 C 0.17267(14) 0.5497(3) 0.33805(12) 0.0220(5) Uani 1 1 d .
C15 C 0.24426(15) 0.4669(3) 0.36873(12) 0.0228(5) Uani 1 1 d .
C16 C 0.30213(14) 0.4311(2) 0.32612(12) 0.0200(5) Uani 1 1 d .
C17 C 0.28340(14) 0.4864(3) 0.25140(12) 0.0217(5) Uani 1 1 d .
C18 C 0.21271(14) 0.5719(3) 0.22188(12) 0.0209(5) Uani 1 1 d .
C19 C 0.49394(14) 0.3440(3) 0.33790(13) 0.0237(5) Uani 1 1 d .
C20 C 0.55745(15) 0.4315(3) 0.38339(15) 0.0329(6) Uani 1 1 d .
H20A H 0.5486 0.4783 0.4280 0.039 Uiso 1 1 calc R
C21 C 0.63406(17) 0.4509(3) 0.36376(17) 0.0427(7) Uani 1 1 d .
H21A H 0.6768 0.5103 0.3954 0.051 Uiso 1 1 calc R
C22 C 0.64811(17) 0.3848(3) 0.29918(17) 0.0419(7) Uani 1 1 d .
H22A H 0.7001 0.3991 0.2860 0.050 Uiso 1 1 calc R
C23 C 0.58603(17) 0.2974(3) 0.25368(15) 0.0409(7) Uani 1 1 d .
H23A H 0.5956 0.2516 0.2091 0.049 Uiso 1 1 calc R
C24 C 0.50957(16) 0.2758(3) 0.27251(14) 0.0337(6) Uani 1 1 d .
H24A H 0.4677 0.2145 0.2410 0.040 Uiso 1 1 calc R
C25 C 0.38684(14) 0.1639(3) 0.43218(13) 0.0250(5) Uani 1 1 d .
C26 C 0.33875(16) 0.0359(3) 0.40748(15) 0.0356(7) Uani 1 1 d .
H26A H 0.3107 0.0251 0.3549 0.043 Uiso 1 1 calc R
C27 C 0.33157(17) -0.0759(3) 0.45934(17) 0.0445(8) Uani 1 1 d .
H27A H 0.2983 -0.1617 0.4420 0.053 Uiso 1 1 calc R
C28 C 0.37259(18) -0.0621(3) 0.53564(17) 0.0458(8) Uani 1 1 d .
H28A H 0.3669 -0.1376 0.5710 0.055 Uiso 1 1 calc R
C29 C 0.42183(18) 0.0610(3) 0.56083(16) 0.0427(7) Uani 1 1 d .
H29A H 0.4512 0.0687 0.6133 0.051 Uiso 1 1 calc R
C30 C 0.42885(17) 0.1738(3) 0.51007(13) 0.0350(7) Uani 1 1 d .
H30A H 0.4625 0.2587 0.5283 0.042 Uiso 1 1 calc R

loop_
_atom_site_aniso_label
_atom_site_aniso_U_11
_atom_site_aniso_U_22
_atom_site_aniso_U_33
_atom_site_aniso_U_23
_atom_site_aniso_U_13
_atom_site_aniso_U_12
P1 0.0214(3) 0.0219(3) 0.0213(3) -0.0014(3) 0.0070(2) 0.0017(3)
P2 0.0217(3) 0.0239(4) 0.0210(3) -0.0004(3) 0.0048(2) 0.0008(3)
F1 0.0292(8) 0.0312(8) 0.0241(7) -0.0050(6) 0.0039(6) 0.0014(6)
F2 0.0274(7) 0.0261(8) 0.0247(7) -0.0053(6) 0.0063(6) -0.0012(6)
F3 0.0379(8) 0.0380(9) 0.0279(7) 0.0064(6) 0.0198(6) 0.0130(7)
F4 0.0352(8) 0.0408(9) 0.0190(7) 0.0084(6) 0.0100(6) 0.0096(7)
F5 0.0280(8) 0.0414(9) 0.0261(7) 0.0055(6) 0.0155(6) 0.0091(7)
F6 0.0327(8) 0.0406(9) 0.0174(7) 0.0065(6) 0.0096(6) 0.0081(7)
C1 0.0193(12) 0.0232(13) 0.0225(12) 0.0029(10) 0.0080(9) -0.0026(10)
C2 0.0242(13) 0.0266(14) 0.0242(12) 0.0012(11) 0.0084(10) -0.0013(10)
C3 0.0385(15) 0.0267(15) 0.0259(13) -0.0050(11) 0.0130(11) -0.0066(12)
C4 0.0357(16) 0.0415(17) 0.0199(12) -0.0031(12) 0.0059(11) -0.0142(13)
C5 0.0283(14) 0.0435(17) 0.0243(13) 0.0068(12) 0.0021(11) -0.0017(12)
C6 0.0291(14) 0.0252(14) 0.0291(13) 0.0044(11) 0.0069(11) 0.0035(11)
C7 0.0181(12) 0.0213(13) 0.0264(13) 0.0014(10) 0.0064(10) 0.0036(10)
C8 0.0353(15) 0.0262(14) 0.0265(13) -0.0016(11) 0.0084(11) 0.0008(11)
C9 0.0425(17) 0.0323(16) 0.0316(14) 0.0073(12) 0.0139(12) 0.0050(13)
C10 0.0362(15) 0.0211(14) 0.0463(16) 0.0061(12) 0.0161(12) -0.0001(12)
C11 0.0282(14) 0.0263(15) 0.0403(15) -0.0071(12) 0.0080(12) -0.0022(11)
C12 0.0219(13) 0.0255(14) 0.0269(13) -0.0017(11) 0.0074(10) 0.0032(11)
C13 0.0205(12) 0.0186(12) 0.0214(12) -0.0019(10) 0.0046(9) -0.0016(10)
C14 0.0262(13) 0.0224(13) 0.0205(12) -0.0037(10) 0.0117(10) 0.0001(10)
C15 0.0291(13) 0.0251(14) 0.0143(11) 0.0028(10) 0.0055(10) -0.0006(11)
C16 0.0217(12) 0.0191(12) 0.0191(11) 0.0002(10) 0.0045(9) -0.0018(10)
C17 0.0205(12) 0.0267(14) 0.0200(12) -0.0024(10) 0.0089(10) -0.0013(10)
C18 0.0249(13) 0.0220(13) 0.0151(11) 0.0008(10) 0.0039(9) -0.0014(10)
C19 0.0213(13) 0.0225(13) 0.0261(13) 0.0047(10) 0.0035(10) 0.0025(10)
C20 0.0295(15) 0.0298(15) 0.0381(15) 0.0030(12) 0.0061(12) -0.0002(12)
C21 0.0302(16) 0.0411(18) 0.0561(19) 0.0053(15) 0.0093(14) -0.0092(13)
C22 0.0250(15) 0.0439(18) 0.0599(19) 0.0227(15) 0.0164(13) 0.0041(13)
C23 0.0363(16) 0.0507(19) 0.0402(16) 0.0069(14) 0.0181(13) 0.0116(14)
C24 0.0279(14) 0.0385(16) 0.0348(15) -0.0008(12) 0.0081(12) 0.0025(12)
C25 0.0202(12) 0.0292(14) 0.0270(13) 0.0052(11) 0.0083(10) 0.0061(11)
C26 0.0292(15) 0.0369(16) 0.0395(15) 0.0077(13) 0.0061(12) 0.0029(12)
C27 0.0346(16) 0.0371(17) 0.064(2) 0.0158(15) 0.0156(14) -0.0007(13)
C28 0.0481(19) 0.048(2) 0.0493(19) 0.0263(15) 0.0275(15) 0.0212(16)
C29 0.0509(19) 0.050(2) 0.0296(14) 0.0136(14) 0.0148(13) 0.0180(16)
C30 0.0413(16) 0.0378(17) 0.0262(14) 0.0018(12) 0.0087(12) 0.0082(13)

loop_
_atom_type_symbol
_atom_type_description
_atom_type_scat_dispersion_real
_atom_type_scat_dispersion_imag
_atom_type_scat_source
C C 0.0033 0.0016 'International Tables Vol C Tables 4.2.6.8 and 6.1.1.4'
F F 0.0171 0.0103 'International Tables Vol C Tables 4.2.6.8 and 6.1.1.4'
P P 0.1023 0.0942 'International Tables Vol C Tables 4.2.6.8 and 6.1.1.4'
H H 0.0000 0.0000 'International Tables Vol C Tables 4.2.6.8 and 6.1.1.4'

loop_
_geom_angle_atom_site_label_1
_geom_angle_atom_site_label_2
_geom_angle_atom_site_label_3
_geom_angle
C1 P1 C7 103.93(10)
C1 P1 C13 102.31(10)
C7 P1 C13 101.24(10)
F2 P2 F1 173.42(7)
F2 P2 C25 91.53(9)
F1 P2 C25 91.51(9)
F2 P2 C19 91.91(9)
F1 P2 C19 91.58(9)
C25 P2 C19 120.45(10)
F2 P2 C16 87.17(8)
F1 P2 C16 86.25(8)
C25 P2 C16 118.64(11)
C19 P2 C16 120.90(10)
C2 C1 C6 118.3(2)
C2 C1 P1 124.56(17)
C6 C1 P1 116.39(18)
C3 C2 C1 120.9(2)
C4 C3 C2 120.1(2)
C3 C4 C5 120.0(2)
C6 C5 C4 119.9(2)
C5 C6 C1 120.8(2)
C8 C7 C12 118.4(2)
C8 C7 P1 125.87(18)
C12 C7 P1 115.56(17)
C9 C8 C7 120.7(2)
C10 C9 C8 120.2(2)
C11 C10 C9 119.7(2)
C10 C11 C12 120.5(2)
C11 C12 C7 120.5(2)
C14 C13 C18 114.5(2)
C14 C13 P1 119.13(17)
C18 C13 P1 126.35(17)
F3 C14 C15 117.21(19)
F3 C14 C13 119.9(2)
C15 C14 C13 122.9(2)
F4 C15 C14 117.7(2)
F4 C15 C16 120.3(2)
C14 C15 C16 122.0(2)
C17 C16 C15 115.6(2)
C17 C16 P2 122.17(18)
C15 C16 P2 122.24(16)
F5 C17 C18 117.94(19)
F5 C17 C16 120.0(2)
C18 C17 C16 122.0(2)
F6 C18 C17 117.1(2)
F6 C18 C13 119.86(19)
C17 C18 C13 123.0(2)
C20 C19 C24 118.1(2)
C20 C19 P2 120.86(19)
C24 C19 P2 121.03(18)
C19 C20 C21 120.6(3)
C22 C21 C20 120.7(3)
C21 C22 C23 119.4(3)
C22 C23 C24 120.7(3)
C23 C24 C19 120.5(2)
C26 C25 C30 117.8(2)
C26 C25 P2 121.04(18)
C30 C25 P2 121.1(2)
C27 C26 C25 120.7(2)
C28 C27 C26 120.1(3)
C29 C28 C27 120.1(3)
C28 C29 C30 120.4(3)
C29 C30 C25 120.8(3)

loop_
_geom_bond_atom_site_label_1
_geom_bond_atom_site_label_2
_geom_bond_distance
P1 C1 1.838(2)
P1 C7 1.847(2)
P1 C13 1.861(2)
P2 F2 1.6585(13)
P2 F1 1.6641(14)
P2 C25 1.828(2)
P2 C19 1.830(2)
P2 C16 1.849(2)
F3 C14 1.361(3)
F4 C15 1.357(2)
F5 C17 1.356(3)
F6 C18 1.359(2)
C1 C2 1.396(3)
C1 C6 1.409(3)
C2 C3 1.389(3)
C3 C4 1.385(3)
C4 C5 1.395(4)
C5 C6 1.384(3)
C7 C8 1.402(3)
C7 C12 1.406(3)
C8 C9 1.393(3)
C9 C10 1.390(4)
C10 C11 1.388(4)
C11 C12 1.389(3)
C13 C14 1.398(3)
C13 C18 1.400(3)
C14 C15 1.384(3)
C15 C16 1.400(3)
C16 C17 1.395(3)
C17 C18 1.383(3)
C19 C20 1.396(3)
C19 C24 1.407(3)
C20 C21 1.400(4)
C21 C22 1.376(4)
C22 C23 1.381(4)
C23 C24 1.393(4)
C25 C26 1.401(3)
C25 C30 1.404(3)
C26 C27 1.395(4)
C27 C28 1.377(4)
C28 C29 1.376(4)
C29 C30 1.388(4)
